data_9016287
loop_
_publ_author_name
'Krivovichev, S. V.'
'Shcherbakova, E. P.'
'Nishanbaev, T. P.'

_publ_section_title
;
 The crystal structure of beta-CaMg2(SO4)3, a mineral phase from coal dumps
 of the Chelyabinsk coal basin, Russia
;
_journal_name_full 'The Canadian Mineralogist'
_journal_page_first 1469
_journal_page_last 1475
_journal_paper_doi 10.3749/canmin.48.5.1469
_journal_volume 48
_journal_year 2010
_chemical_compound_source 'coal dumps of the Chelyabinsk coal basin, Russia'
_chemical_formula_sum 'Ca3 Mg4 O24 S6'
_chemical_name_mineral Perkovaite
_space_group_IT_number 173
_symmetry_space_group_name_Hall 'P 6c'
_symmetry_space_group_name_H-M 'P 63'
_cell_angle_alpha 90
_cell_angle_beta 90
_cell_angle_gamma 120
_cell_length_a 16.581
_cell_length_b 16.581
_cell_length_c 7.348
_cell_formula_units_Z 4
_cell_volume 1749.529
_database_code_amcsd 0018301
_exptl_crystal_density_diffrn 3.014
_cod_original_formula_sum 'S6 Mg4 Ca3 O24'
_cod_database_code 9016287

loop_
_space_group_symop_operation_xyz
x,y,z
x-y,x,1/2+z
-y,x-y,z
-x,-y,1/2+z
-x+y,-x,z
y,-x+y,1/2+z

loop_
_atom_site_aniso_label
_atom_site_aniso_U_11
_atom_site_aniso_U_22
_atom_site_aniso_U_33
_atom_site_aniso_U_12
_atom_site_aniso_U_13
_atom_site_aniso_U_23
S1 0.01440 0.01820 0.00690 0.00900 0.00170 -0.00630
S2 0.01450 0.01220 0.01840 0.00630 -0.00270 0.00660
S3 0.01460 0.01470 0.01270 0.00950 -0.00800 -0.01000
S4 0.01280 0.01600 0.01550 0.00880 0.00930 0.00220
Mg1 0.00620 0.00910 0.00720 0.00490 -0.00310 0.00010
Mg2 0.02210 0.03370 0.01110 0.01320 0.00670 -0.00050
Mg3 0.01150 0.01150 0.02000 0.00580 0.00000 0.00000
Mg4 0.03900 0.03900 0.02800 0.01950 0.00000 0.00000
Ca1 0.00940 0.03130 0.00770 -0.00160 0.00590 0.00130
Ca2 0.02900 0.01200 0.03000 0.01400 -0.00700 -0.00700
O1 0.01100 0.03100 0.00900 0.01100 0.00100 0.00100
O2 0.02600 0.02100 0.01600 0.01900 0.00100 0.00200
O3 0.01400 0.01100 0.02300 0.00100 -0.00100 -0.00200
O4 0.01800 0.02500 0.01000 0.01200 -0.00300 -0.00300
O5 0.02500 0.02800 0.01400 0.01700 0.00900 0.01300
O6 0.01400 0.02400 0.03400 0.00500 -0.00800 -0.02400
O7 0.02600 0.01900 0.00200 0.01300 0.00000 -0.00300
O8 0.01800 0.01500 0.01300 0.00500 0.00100 -0.00300
O9 0.01300 0.01500 0.02600 0.00700 -0.00400 -0.00600
O10 0.04400 0.02800 0.02300 0.00900 0.00100 0.01300
O11 0.03400 0.07300 0.01600 0.03700 -0.01900 -0.02400
O12 0.02200 0.02100 0.06700 0.00900 0.00600 -0.00100
O13 0.01900 0.01800 0.05400 -0.00100 -0.00200 0.01000
O14 0.03300 0.02900 0.02200 0.02300 0.01200 -0.00400
O15 0.03000 0.05000 0.03100 0.02400 -0.00200 0.01800
O16 0.03800 0.03700 0.03700 0.00900 0.01800 0.00300

loop_
_atom_site_label
_atom_site_fract_x
_atom_site_fract_y
_atom_site_fract_z
_atom_site_U_iso_or_equiv
S1 0.33636 0.31945 0.22590 0.01280
S2 0.16348 0.18021 -0.28250 0.01520
S3 0.31904 0.48329 0.71240 0.01310
S4 0.51650 0.33590 0.71090 0.01400
Mg1 0.17363 0.33548 0.02070 0.00700
Mg2 0.15700 0.33050 0.42910 0.02260
Mg3 0.33333 0.66667 0.51700 0.01430
Mg4 0.33333 0.66667 0.92270 0.03540
Ca1 0.52088 0.51238 0.46410 0.02140
Ca2 -0.02440 -0.01530 -0.03080 0.02200
O1 0.43790 0.24130 0.71820 0.01710
O2 0.30200 0.56350 0.71950 0.01820
O3 0.25990 0.19710 -0.28670 0.01820
O4 0.24030 0.30300 0.22990 0.01700
O5 0.34810 0.26560 0.36780 0.02060
O6 0.26640 0.41920 0.56960 0.02570
O7 0.29660 0.43750 0.89330 0.01470
O8 0.39960 0.41790 0.25500 0.01720
O9 0.42020 0.51970 0.68480 0.01810
O10 0.57050 0.35170 0.87420 0.03500
O11 0.15330 0.22100 -0.11950 0.03700
O12 0.48010 0.39870 0.71030 0.03700
O13 0.10090 0.08190 -0.28060 0.03500
O14 0.35670 0.29530 0.04270 0.02420
O15 0.14210 0.21850 -0.43840 0.03500
O16 0.57060 0.35160 0.54550 0.04100

loop_
_cod_related_entry_id
_cod_related_entry_database
_cod_related_entry_code
1 AMCSD 0018301
